data_1526670
loop_
_publ_author_name
'Klevtsova, R.F.'
'Klevtsov, P.V.'

_publ_section_title
;
 Crystal structure and thermal stability of double potassium indium
 molybdate, K In (Mo O4)2
;
_journal_name_full Kristallografiya
_journal_page_first 292
_journal_page_last 296
_journal_volume 16
_journal_year 1971
_chemical_formula_sum 'In K Mo2 O8'
_chemical_name_systematic 'K In (Mo O4)2'
_space_group_IT_number 62
_symmetry_space_group_name_Hall '-P 2c 2n'
_symmetry_space_group_name_H-M 'P n a m'
_cell_angle_alpha 90
_cell_angle_beta 90
_cell_angle_gamma 90
_cell_formula_units_Z 4
_cell_length_a 14.79
_cell_length_b 8.729
_cell_length_c 5.879
_cell_volume 758.990
_citation_journal_id_ASTM KRISAJ
_cod_data_source_file Klevtsova_KRISAJ_1971_1469.cif
_cod_data_source_block In1K1Mo2O8
_cod_original_cell_volume 758.9902
_cod_original_sg_symbol_Hall '-P 2ac 2n (-x,z,y)'
_cod_original_formula_sum 'In1 K1 Mo2 O8'
_cod_database_code 1526670

loop_
_symmetry_equiv_pos_as_xyz
x,y,z
-x+1/2,y+1/2,-z
x+1/2,-y+1/2,-z+1/2
-x,-y,z+1/2
-x,-y,-z
x-1/2,-y-1/2,z
-x-1/2,y-1/2,z-1/2
x,y,-z-1/2

loop_
_atom_site_label
_atom_site_type_symbol
_atom_site_fract_x
_atom_site_fract_y
_atom_site_fract_z
_atom_site_occupancy
_atom_site_U_iso_or_equiv
O1 O-2 0.1399 0.1504 0.75 1 0.0
O5 O-2 0.0303 0.0239 0.25 1 0.0
O4 O-2 0.1483 0.286 0.25 1 0.0
Mo1 Mo+6 0.28412 0.50275 0.25 1 0.0
Mo2 Mo+6 0.03854 0.21654 0.25 1 0.0
O6 O-2 0.0182 0.708 0.5071 1 0.0
In1 In+3 0.10584 0.80309 0.25 1 0.0
O3 O-2 0.1728 0.5909 0.25 1 0.0
O2 O-2 0.1949 0.8925 0.0017 1 0.0
K1 K+1 0.1228 0.4543 0.75 1 0.0
